data_7049707
loop_
_publ_author_name
'Rodr\'iguez Arce, Esteban'
'Putzu, Eugenia'
'Lapier, Michel'
'Maya, Juan Diego'
'Olea Azar, Claudio'
'Echeverr\'ia, Gustavo A'
'Piro, Oscar E.'
'Medeiros, Andrea'
'Sardi, Florencia'
'Comini, Marcelo'
'Risi, Gast\'on'
'Salinas, Gustavo'
'Correia, Isabel'
'Pessoa, Jo\~ao Costa'
'Otero, Luc\'ia'
'Gambino, Dinorah'

_publ_section_title
;
 New heterobimetallic ferrocenyl derivatives are promising
 antitrypanosomal agents.
;
_journal_issue 22
_journal_name_full 'Dalton transactions (Cambridge, England : 2003)'
_journal_page_first 7644
_journal_page_last 7658
_journal_paper_doi 10.1039/c9dt01317b
_journal_volume 48
_journal_year 2019
_chemical_formula_sum 'C41 H35 F6 Fe N4 O3 P3 Pd S'
_chemical_formula_weight 1032.95
_chemical_name_systematic
'1,1'-bis (dipheny1phosphino)ferrocene 5-nitrofuryl-N-methylthiosemicarbazonato palladium(II) hexafluorophosphate'
_space_group_crystal_system monoclinic
_space_group_IT_number 14
_space_group_name_Hall '-P 2yn'
_space_group_name_H-M_alt 'P 1 21/n 1'
_symmetry_space_group_name_Hall '-P 2yn'
_symmetry_space_group_name_H-M 'P 1 21/n 1'
_atom_sites_solution_hydrogens geom
_atom_sites_solution_primary 'intrinsic phasing'
_atom_sites_solution_secondary difmap
_audit_creation_method SHELXL-2014/7
_audit_update_record
;
2019-01-15 deposited with the CCDC.    2019-04-15 downloaded from the CCDC.
;
_cell_angle_alpha 90
_cell_angle_beta 98.283(2)
_cell_angle_gamma 90
_cell_formula_units_Z 4
_cell_length_a 12.7907(4)
_cell_length_b 10.2881(3)
_cell_length_c 32.7377(8)
_cell_measurement_reflns_used 5669
_cell_measurement_temperature 296(2)
_cell_measurement_theta_max 29.1784
_cell_measurement_theta_min 3.0261
_cell_volume 4263.1(2)
_computing_cell_refinement
;
CrysAlisPro, Agilent Technologies,
Version 1.171.36.20 (release 27-06-2012 CrysAlis171 .NET)
(compiled Jul 11 2012,15:38:31)
;
_computing_data_collection
;
CrysAlisPro, Agilent Technologies,
Version 1.171.36.20 (release 27-06-2012 CrysAlis171 .NET)
(compiled Jul 11 2012,15:38:31)
;
_computing_data_reduction
;
CrysAlisPro, Agilent Technologies,
Version 1.171.36.20 (release 27-06-2012 CrysAlis171 .NET)
(compiled Jul 11 2012,15:38:31)
;
_computing_molecular_graphics 'ORTEP-3 (Farrugia, 1997)'
_computing_publication_material 'SHELXL-2014/7 (Sheldrick, 2014)'
_computing_structure_refinement 'SHELXL-2014/7 (Sheldrick, 2014)'
_computing_structure_solution 'SHELXT (Sheldrick, 2015)'
_diffrn_ambient_temperature 296(2)
_diffrn_detector_area_resol_mean 16.0604
_diffrn_measured_fraction_theta_full 0.998
_diffrn_measured_fraction_theta_max 0.987
_diffrn_measurement_device_type 'Xcalibur, Eos, Gemini'
_diffrn_radiation_monochromator graphite
_diffrn_radiation_source 'Enhance (Mo) X-ray Source'
_diffrn_radiation_type 'Mo K\a'
_diffrn_radiation_wavelength 0.7107
_diffrn_reflns_av_R_equivalents 0.0304
_diffrn_reflns_av_unetI/netI 0.0452
_diffrn_reflns_Laue_measured_fraction_full 0.998
_diffrn_reflns_Laue_measured_fraction_max 0.987
_diffrn_reflns_limit_h_max 16
_diffrn_reflns_limit_h_min -15
_diffrn_reflns_limit_k_max 12
_diffrn_reflns_limit_k_min -13
_diffrn_reflns_limit_l_max 41
_diffrn_reflns_limit_l_min -39
_diffrn_reflns_number 20038
_diffrn_reflns_point_group_measured_fraction_full 0.998
_diffrn_reflns_point_group_measured_fraction_max 0.987
_diffrn_reflns_theta_full 25.242
_diffrn_reflns_theta_max 27.000
_diffrn_reflns_theta_min 3.032
_exptl_absorpt_coefficient_mu 0.994
_exptl_absorpt_correction_T_max 1.00000
_exptl_absorpt_correction_T_min 0.95830
_exptl_absorpt_correction_type multi-scan
_exptl_absorpt_process_details
;
CrysAlisPro, Agilent Technologies,
Version 1.171.36.20 (release 27-06-2012 CrysAlis171 .NET)
(compiled Jul 11 2012,15:38:31)
Empirical absorption correction using spherical harmonics,
 implemented in SCALE3 ABSPACK scaling algorithm.
;
_exptl_crystal_colour violet
_exptl_crystal_density_diffrn 1.609
_exptl_crystal_description plate
_exptl_crystal_F_000 2080
_exptl_crystal_recrystallization_method 'Re-crystallisation from solvent: Dichloromethane-hexane'
_exptl_crystal_size_max 0.337
_exptl_crystal_size_mid 0.121
_exptl_crystal_size_min 0.033
_refine_diff_density_max 0.867
_refine_diff_density_min -0.698
_refine_diff_density_rms 0.085
_refine_ls_extinction_method none
_refine_ls_goodness_of_fit_ref 1.064
_refine_ls_hydrogen_treatment constr
_refine_ls_matrix_type full
_refine_ls_number_parameters 542
_refine_ls_number_reflns 9171
_refine_ls_number_restraints 0
_refine_ls_restrained_S_all 1.064
_refine_ls_R_factor_all 0.0601
_refine_ls_R_factor_gt 0.0431
_refine_ls_shift/su_max 0.005
_refine_ls_shift/su_mean 0.000
_refine_ls_structure_factor_coef Fsqd
_refine_ls_weighting_details 'w=1/[\s^2^(Fo^2^)+(0.0394P)^2^+6.0347P] where P=(Fo^2^+2Fc^2^)/3'
_refine_ls_weighting_scheme calc
_refine_ls_wR_factor_gt 0.0961
_refine_ls_wR_factor_ref 0.1053
_reflns_Friedel_coverage 0.000
_reflns_number_gt 7379
_reflns_number_total 9171
_reflns_threshold_expression 'I > 2\s(I)'
_cod_data_source_file c9dt01317b2.cif
_cod_data_source_block PddppfTM
_cod_depositor_comments 'Adding full bibliography for 7049704--7049707.cif.'
_cod_database_code 7049707
_shelx_shelxl_version_number 2014/7
_shelx_space_group_comment
;
The symmetry employed for this shelxl refinement is uniquely defined
by the following loop, which should always be used as a source of
symmetry information in preference to the above space-group names.
They are only intended as comments.
;
_shelx_estimated_absorpt_t_min 0.731
_shelx_estimated_absorpt_t_max 0.968

loop_
_space_group_symop_operation_xyz
'x, y, z'
'-x+1/2, y+1/2, -z+1/2'
'-x, -y, -z'
'x-1/2, -y-1/2, z-1/2'

loop_
_atom_site_label
_atom_site_type_symbol
_atom_site_fract_x
_atom_site_fract_y
_atom_site_fract_z
_atom_site_U_iso_or_equiv
_atom_site_adp_type
_atom_site_occupancy
_atom_site_site_symmetry_order
_atom_site_calc_flag
_atom_site_refinement_flags_posn
_atom_site_refinement_flags_adp
Fe Fe 0.07846(4) 0.40003(5) 0.10452(2) 0.02608(12) Uani 1 1 d . .
C1A C 0.1931(3) 0.4128(3) 0.15335(10) 0.0258(7) Uani 1 1 d . .
C1B C 0.1395(3) 0.5346(4) 0.14647(11) 0.0327(8) Uani 1 1 d . .
H1B H 0.1701 0.6133 0.1407 0.039 Uiso 1 1 calc R U
C1C C 0.0318(3) 0.5141(4) 0.14995(12) 0.0393(9) Uani 1 1 d . .
H1C H -0.0208 0.5772 0.1468 0.047 Uiso 1 1 calc R U
C1D C 0.0177(3) 0.3824(4) 0.15903(11) 0.0387(9) Uani 1 1 d . .
H1D H -0.0458 0.3436 0.1630 0.046 Uiso 1 1 calc R U
C1E C 0.1162(3) 0.3188(4) 0.16121(11) 0.0343(8) Uani 1 1 d . .
H1E H 0.1288 0.2311 0.1668 0.041 Uiso 1 1 calc R U
C1F C 0.1454(3) 0.4058(3) 0.05334(10) 0.0274(7) Uani 1 1 d . .
C1G C 0.1172(3) 0.2746(4) 0.06214(11) 0.0343(8) Uani 1 1 d . .
H1G H 0.1637 0.2050 0.0671 0.041 Uiso 1 1 calc R U
C1H C 0.0067(3) 0.2693(4) 0.06197(12) 0.0431(10) Uani 1 1 d . .
H1H H -0.0320 0.1959 0.0669 0.052 Uiso 1 1 calc R U
C1I C -0.0343(3) 0.3941(5) 0.05299(12) 0.0447(10) Uani 1 1 d . .
H1I H -0.1051 0.4171 0.0511 0.054 Uiso 1 1 calc R U
C1J C 0.0489(3) 0.4796(4) 0.04731(11) 0.0359(9) Uani 1 1 d . .
H1J H 0.0424 0.5675 0.0409 0.043 Uiso 1 1 calc R U
P2 P 0.33144(7) 0.37836(8) 0.15090(3) 0.02379(19) Uani 1 1 d . .
C2A C 0.4013(3) 0.5152(3) 0.17696(11) 0.0306(8) Uani 1 1 d . .
C2B C 0.4953(3) 0.5571(4) 0.16516(13) 0.0436(10) Uani 1 1 d . .
H2B H 0.5213 0.5162 0.1434 0.052 Uiso 1 1 calc R U
C2C C 0.5509(4) 0.6587(5) 0.18539(18) 0.0662(14) Uani 1 1 d . .
H2C H 0.6129 0.6877 0.1767 0.079 Uiso 1 1 calc R U
C2D C 0.5142(5) 0.7174(5) 0.21849(18) 0.0687(15) Uani 1 1 d . .
H2D H 0.5523 0.7847 0.2326 0.082 Uiso 1 1 calc R U
C2E C 0.4214(4) 0.6760(5) 0.23056(15) 0.0598(13) Uani 1 1 d . .
H2E H 0.3969 0.7154 0.2529 0.072 Uiso 1 1 calc R U
C2F C 0.3644(4) 0.5770(4) 0.20995(13) 0.0435(10) Uani 1 1 d . .
H2F H 0.3008 0.5510 0.2180 0.052 Uiso 1 1 calc R U
C2G C 0.3507(3) 0.2423(3) 0.18675(11) 0.0290(8) Uani 1 1 d . .
C2H C 0.3911(3) 0.2591(4) 0.22827(12) 0.0407(9) Uani 1 1 d . .
H2H H 0.4078 0.3419 0.2386 0.049 Uiso 1 1 calc R U
C2I C 0.4063(4) 0.1521(4) 0.25423(13) 0.0517(12) Uani 1 1 d . .
H2I H 0.4348 0.1628 0.2818 0.062 Uiso 1 1 calc R U
C2J C 0.3794(4) 0.0307(4) 0.23916(14) 0.0523(12) Uani 1 1 d . .
H2J H 0.3892 -0.0407 0.2567 0.063 Uiso 1 1 calc R U
C2K C 0.3380(4) 0.0129(4) 0.19846(15) 0.0502(11) Uani 1 1 d . .
H2K H 0.3191 -0.0699 0.1887 0.060 Uiso 1 1 calc R U
C2L C 0.3245(3) 0.1188(4) 0.17202(13) 0.0405(9) Uani 1 1 d . .
H2L H 0.2979 0.1068 0.1443 0.049 Uiso 1 1 calc R U
P3 P 0.27892(7) 0.44701(8) 0.04904(3) 0.02369(19) Uani 1 1 d . .
C3A C 0.3148(3) 0.6142(3) 0.06237(10) 0.0311(8) Uani 1 1 d . .
C3B C 0.2466(4) 0.7097(4) 0.06965(18) 0.0644(16) Uani 1 1 d . .
H3B H 0.1747 0.6923 0.0677 0.077 Uiso 1 1 calc R U
C3C C 0.2852(6) 0.8354(5) 0.0802(2) 0.090(2) Uani 1 1 d . .
H3C H 0.2385 0.9006 0.0854 0.108 Uiso 1 1 calc R U
C3D C 0.3888(5) 0.8621(5) 0.08291(17) 0.0750(19) Uani 1 1 d . .
H3D H 0.4130 0.9455 0.0898 0.090 Uiso 1 1 calc R U
C3E C 0.4583(5) 0.7689(5) 0.07563(15) 0.0591(13) Uani 1 1 d . .
H3E H 0.5299 0.7880 0.0775 0.071 Uiso 1 1 calc R U
C3F C 0.4220(4) 0.6446(4) 0.06538(13) 0.0457(10) Uani 1 1 d . .
H3F H 0.4698 0.5804 0.0604 0.055 Uiso 1 1 calc R U
C3G C 0.2778(3) 0.4387(3) -0.00694(10) 0.0263(7) Uani 1 1 d . .
C3H C 0.3244(3) 0.5332(4) -0.02846(12) 0.0389(9) Uani 1 1 d . .
H3H H 0.3618 0.6009 -0.0143 0.047 Uiso 1 1 calc R U
C3I C 0.3152(3) 0.5266(5) -0.07124(12) 0.0481(11) Uani 1 1 d . .
H3I H 0.3462 0.5906 -0.0856 0.058 Uiso 1 1 calc R U
C3J C 0.2612(3) 0.4271(5) -0.09236(12) 0.0466(11) Uani 1 1 d . .
H3J H 0.2549 0.4240 -0.1210 0.056 Uiso 1 1 calc R U
C3K C 0.2163(4) 0.3320(4) -0.07139(12) 0.0457(10) Uani 1 1 d . .
H3K H 0.1804 0.2635 -0.0857 0.055 Uiso 1 1 calc R U
C3L C 0.2243(3) 0.3378(4) -0.02885(12) 0.0391(9) Uani 1 1 d . .
H3L H 0.1933 0.2731 -0.0148 0.047 Uiso 1 1 calc R U
C4A C 0.5562(3) 0.1485(4) 0.05308(11) 0.0328(8) Uani 1 1 d . .
C4B C 0.5654(3) 0.1986(4) 0.15637(11) 0.0370(9) Uani 1 1 d . .
H4B H 0.5346 0.2538 0.1737 0.044 Uiso 1 1 calc R U
C4C C 0.6459(3) 0.1129(4) 0.17592(12) 0.0399(9) Uani 1 1 d . .
C4D C 0.7181(4) 0.0284(5) 0.16568(14) 0.0594(13) Uani 1 1 d . .
H4D H 0.7338 0.0127 0.1393 0.071 Uiso 1 1 calc R U
C4E C 0.7657(4) -0.0322(6) 0.20247(16) 0.0682(15) Uani 1 1 d . .
H4E H 0.8184 -0.0951 0.2053 0.082 Uiso 1 1 calc R U
C4F C 0.7188(4) 0.0199(5) 0.23206(14) 0.0527(12) Uani 1 1 d . .
C4G C 0.7072(4) 0.0166(6) 0.03969(17) 0.0773(18) Uani 1 1 d . .
H4G1 H 0.7564 0.0713 0.0567 0.116 Uiso 1 1 calc R U
H4G2 H 0.7374 -0.0102 0.0158 0.116 Uiso 1 1 calc R U
H4G3 H 0.6918 -0.0586 0.0551 0.116 Uiso 1 1 calc R U
N4A N 0.6109(3) 0.0879(4) 0.02673(11) 0.0540(10) Uani 1 1 d . .
H4A H 0.5875 0.0916 0.0008 0.065 Uiso 1 1 calc R U
N4B N 0.5883(3) 0.1355(3) 0.09257(9) 0.0347(7) Uani 1 1 d . .
N4C N 0.5304(2) 0.2081(3) 0.11723(9) 0.0307(7) Uani 1 1 d . .
N4D N 0.7302(4) -0.0059(5) 0.27585(14) 0.0716(13) Uani 1 1 d . .
O4A O 0.6461(2) 0.1089(3) 0.21805(8) 0.0464(7) Uani 1 1 d . .
O4B O 0.7900(4) -0.0943(5) 0.28779(14) 0.1113(17) Uani 1 1 d . .
O4C O 0.6847(4) 0.0655(6) 0.29684(12) 0.1123(19) Uani 1 1 d . .
S S 0.44920(7) 0.24165(10) 0.03014(3) 0.0335(2) Uani 1 1 d . .
Pd Pd 0.39671(2) 0.31851(2) 0.08942(2) 0.02317(8) Uani 1 1 d . .
P4 P 0.01571(11) 0.92174(12) 0.13559(5) 0.0571(3) Uani 1 1 d . .
F1 F 0.0087(4) 1.0204(4) 0.17047(16) 0.148(2) Uani 1 1 d . .
F2 F 0.0961(2) 1.0147(3) 0.11697(12) 0.0798(10) Uani 1 1 d . .
F3 F 0.0275(3) 0.8148(3) 0.10201(14) 0.1080(14) Uani 1 1 d . .
F4 F -0.0636(3) 0.8273(3) 0.15441(12) 0.0905(11) Uani 1 1 d . .
F5 F -0.0791(3) 0.9840(5) 0.10834(17) 0.1349(18) Uani 1 1 d . .
F6 F 0.1134(3) 0.8517(4) 0.16192(17) 0.1352(18) Uani 1 1 d . .

loop_
_atom_site_aniso_label
_atom_site_aniso_U_11
_atom_site_aniso_U_22
_atom_site_aniso_U_33
_atom_site_aniso_U_23
_atom_site_aniso_U_13
_atom_site_aniso_U_12
Fe 0.0259(3) 0.0316(3) 0.0208(2) 0.0013(2) 0.00318(19) 0.0033(2)
C1A 0.0306(18) 0.0315(18) 0.0154(15) 0.0003(13) 0.0032(13) 0.0040(15)
C1B 0.037(2) 0.0306(19) 0.0306(19) -0.0021(15) 0.0040(16) 0.0064(16)
C1C 0.034(2) 0.050(2) 0.034(2) -0.0126(18) 0.0056(17) 0.0119(19)
C1D 0.028(2) 0.060(3) 0.030(2) 0.0035(19) 0.0111(16) -0.0021(19)
C1E 0.039(2) 0.040(2) 0.0243(18) 0.0063(16) 0.0062(15) 0.0025(18)
C1F 0.0245(17) 0.0375(19) 0.0197(16) 0.0044(14) 0.0016(13) 0.0039(15)
C1G 0.036(2) 0.037(2) 0.0293(19) -0.0067(16) 0.0030(16) 0.0006(17)
C1H 0.037(2) 0.055(3) 0.037(2) -0.0095(19) 0.0047(18) -0.012(2)
C1I 0.026(2) 0.078(3) 0.030(2) 0.000(2) 0.0001(16) 0.005(2)
C1J 0.037(2) 0.048(2) 0.0228(18) 0.0067(16) 0.0043(15) 0.0116(18)
P2 0.0267(5) 0.0269(4) 0.0172(4) 0.0006(3) 0.0014(3) 0.0041(4)
C2A 0.037(2) 0.0293(18) 0.0243(17) 0.0004(14) -0.0005(15) 0.0021(16)
C2B 0.040(2) 0.047(2) 0.044(2) -0.0056(19) 0.0058(19) -0.004(2)
C2C 0.051(3) 0.064(3) 0.083(4) -0.012(3) 0.008(3) -0.021(3)
C2D 0.071(4) 0.056(3) 0.073(4) -0.022(3) -0.010(3) -0.017(3)
C2E 0.078(4) 0.051(3) 0.051(3) -0.026(2) 0.009(3) -0.011(3)
C2F 0.051(3) 0.041(2) 0.039(2) -0.0089(18) 0.009(2) -0.005(2)
C2G 0.0290(19) 0.0311(18) 0.0270(18) 0.0046(15) 0.0041(15) 0.0030(15)
C2H 0.054(3) 0.042(2) 0.0265(19) 0.0064(17) 0.0058(18) 0.005(2)
C2I 0.072(3) 0.055(3) 0.028(2) 0.014(2) 0.005(2) 0.007(2)
C2J 0.070(3) 0.049(3) 0.039(2) 0.024(2) 0.010(2) 0.011(2)
C2K 0.063(3) 0.030(2) 0.056(3) 0.011(2) 0.005(2) 0.003(2)
C2L 0.044(2) 0.039(2) 0.035(2) 0.0030(18) -0.0052(18) 0.0039(19)
P3 0.0271(5) 0.0253(4) 0.0187(4) 0.0014(3) 0.0031(3) 0.0046(4)
C3A 0.044(2) 0.0288(18) 0.0218(17) -0.0002(14) 0.0089(15) -0.0011(17)
C3B 0.064(3) 0.033(2) 0.108(4) -0.005(2) 0.050(3) 0.000(2)
C3C 0.104(5) 0.039(3) 0.144(6) -0.023(3) 0.077(5) -0.005(3)
C3D 0.116(5) 0.043(3) 0.076(4) -0.019(3) 0.049(4) -0.032(3)
C3E 0.070(3) 0.057(3) 0.048(3) 0.000(2) 0.002(2) -0.023(3)
C3F 0.046(3) 0.042(2) 0.045(2) 0.0003(19) -0.006(2) -0.002(2)
C3G 0.0253(17) 0.0351(18) 0.0186(16) 0.0017(14) 0.0033(13) 0.0079(15)
C3H 0.038(2) 0.051(2) 0.0290(19) -0.0003(18) 0.0080(16) -0.0101(19)
C3I 0.047(3) 0.069(3) 0.030(2) 0.006(2) 0.0119(19) -0.010(2)
C3J 0.046(2) 0.076(3) 0.0174(18) -0.0028(19) 0.0032(17) 0.008(2)
C3K 0.056(3) 0.048(2) 0.031(2) -0.0145(19) 0.0000(19) 0.001(2)
C3L 0.053(3) 0.036(2) 0.028(2) -0.0009(16) 0.0054(18) 0.0026(19)
C4A 0.031(2) 0.0348(19) 0.0321(19) -0.0039(16) 0.0018(15) 0.0071(16)
C4B 0.031(2) 0.052(2) 0.0269(19) -0.0017(17) 0.0035(15) 0.0089(18)
C4C 0.034(2) 0.055(2) 0.030(2) 0.0028(18) 0.0002(16) 0.0052(19)
C4D 0.051(3) 0.085(4) 0.041(2) 0.008(2) 0.002(2) 0.033(3)
C4E 0.064(3) 0.085(4) 0.052(3) 0.009(3) -0.006(3) 0.039(3)
C4F 0.047(3) 0.067(3) 0.039(2) 0.017(2) -0.011(2) 0.004(2)
C4G 0.066(4) 0.105(4) 0.059(3) -0.021(3) 0.004(3) 0.049(3)
N4A 0.055(2) 0.071(3) 0.0354(19) -0.0124(18) 0.0029(17) 0.034(2)
N4B 0.0366(18) 0.0389(17) 0.0279(16) -0.0020(14) 0.0028(13) 0.0117(15)
N4C 0.0290(16) 0.0343(16) 0.0284(16) -0.0011(13) 0.0024(12) 0.0067(13)
N4D 0.062(3) 0.103(4) 0.045(3) 0.025(3) -0.012(2) -0.004(3)
O4A 0.0374(16) 0.070(2) 0.0308(15) 0.0095(14) 0.0004(12) 0.0105(15)
O4B 0.142(4) 0.105(3) 0.072(3) 0.040(3) -0.035(3) 0.024(3)
O4C 0.090(3) 0.206(6) 0.040(2) 0.026(3) 0.005(2) 0.036(4)
S 0.0338(5) 0.0453(5) 0.0210(4) -0.0015(4) 0.0025(4) 0.0149(4)
Pd 0.02460(14) 0.02619(14) 0.01830(13) 0.00032(10) 0.00164(9) 0.00555(11)
P4 0.0499(7) 0.0376(6) 0.0844(10) -0.0004(6) 0.0121(7) -0.0037(6)
F1 0.198(5) 0.107(3) 0.160(4) -0.077(3) 0.094(4) -0.075(3)
F2 0.066(2) 0.0492(16) 0.128(3) 0.0104(18) 0.026(2) -0.0082(15)
F3 0.107(3) 0.083(2) 0.149(4) -0.038(2) 0.068(3) -0.022(2)
F4 0.098(3) 0.0663(19) 0.117(3) -0.0104(19) 0.050(2) -0.0276(19)
F5 0.055(2) 0.145(4) 0.199(5) 0.083(4) -0.001(3) 0.019(2)
F6 0.096(3) 0.110(3) 0.187(5) 0.060(3) -0.025(3) -0.004(3)

loop_
_atom_type_symbol
_atom_type_description
_atom_type_scat_dispersion_real
_atom_type_scat_dispersion_imag
_atom_type_scat_source
C C 0.0033 0.0016 'International Tables Vol C Tables 4.2.6.8 and 6.1.1.4'
H H 0.0000 0.0000 'International Tables Vol C Tables 4.2.6.8 and 6.1.1.4'
N N 0.0061 0.0033 'International Tables Vol C Tables 4.2.6.8 and 6.1.1.4'
O O 0.0106 0.0060 'International Tables Vol C Tables 4.2.6.8 and 6.1.1.4'
F F 0.0171 0.0103 'International Tables Vol C Tables 4.2.6.8 and 6.1.1.4'
P P 0.1023 0.0942 'International Tables Vol C Tables 4.2.6.8 and 6.1.1.4'
S S 0.1246 0.1234 'International Tables Vol C Tables 4.2.6.8 and 6.1.1.4'
Fe Fe 0.3463 0.8444 'International Tables Vol C Tables 4.2.6.8 and 6.1.1.4'
Pd Pd -0.9988 1.0072 'International Tables Vol C Tables 4.2.6.8 and 6.1.1.4'

loop_
_geom_angle_atom_site_label_1
_geom_angle_atom_site_label_2
_geom_angle_atom_site_label_3
_geom_angle
C1F Fe C1A 108.31(14)
C1F Fe C1G 42.12(15)
C1A Fe C1G 111.49(15)
C1F Fe C1J 41.95(14)
C1A Fe C1J 136.45(15)
C1G Fe C1J 69.72(16)
C1F Fe C1B 112.34(15)
C1A Fe C1B 41.50(14)
C1G Fe C1B 142.94(15)
C1J Fe C1B 110.64(16)
C1F Fe C1E 135.07(15)
C1A Fe C1E 41.41(14)
C1G Fe C1E 108.50(16)
C1J Fe C1E 176.91(15)
C1B Fe C1E 69.12(15)
C1F Fe C1I 69.27(15)
C1A Fe C1I 176.90(16)
C1G Fe C1I 68.17(17)
C1J Fe C1I 40.46(16)
C1B Fe C1I 137.11(17)
C1E Fe C1I 141.68(17)
C1F Fe C1H 69.69(15)
C1A Fe C1H 141.66(16)
C1G Fe C1H 40.69(15)
C1J Fe C1H 68.46(17)
C1B Fe C1H 176.14(16)
C1E Fe C1H 111.99(17)
C1I Fe C1H 39.90(18)
C1F Fe C1D 175.39(15)
C1A Fe C1D 68.84(15)
C1G Fe C1D 134.84(17)
C1J Fe C1D 142.55(16)
C1B Fe C1D 68.18(16)
C1E Fe C1D 40.45(15)
C1I Fe C1D 113.70(16)
C1H Fe C1D 110.08(17)
C1F Fe C1C 143.11(16)
C1A Fe C1C 68.98(15)
C1G Fe C1C 174.71(17)
C1J Fe C1C 113.81(16)
C1B Fe C1C 40.60(15)
C1E Fe C1C 68.15(16)
C1I Fe C1C 111.66(17)
C1H Fe C1C 135.93(16)
C1D Fe C1C 40.02(16)
C1B C1A C1E 107.1(3)
C1B C1A P2 127.7(3)
C1E C1A P2 125.2(3)
C1B C1A Fe 69.8(2)
C1E C1A Fe 69.9(2)
P2 C1A Fe 123.72(17)
C1C C1B C1A 107.9(3)
C1C C1B Fe 70.6(2)
C1A C1B Fe 68.7(2)
C1D C1C C1B 108.5(3)
C1D C1C Fe 70.2(2)
C1B C1C Fe 68.8(2)
C1C C1D C1E 108.5(3)
C1C C1D Fe 69.8(2)
C1E C1D Fe 68.8(2)
C1D C1E C1A 108.0(3)
C1D C1E Fe 70.7(2)
C1A C1E Fe 68.65(19)
C1G C1F C1J 106.7(3)
C1G C1F P3 120.7(3)
C1J C1F P3 132.5(3)
C1G C1F Fe 69.65(19)
C1J C1F Fe 70.49(19)
P3 C1F Fe 127.33(19)
C1H C1G C1F 108.4(4)
C1H C1G Fe 71.4(2)
C1F C1G Fe 68.2(2)
C1I C1H C1G 108.0(4)
C1I C1H Fe 70.1(2)
C1G C1H Fe 67.9(2)
C1H C1I C1J 109.4(3)
C1H C1I Fe 70.0(2)
C1J C1I Fe 68.7(2)
C1I C1J C1F 107.5(3)
C1I C1J Fe 70.8(2)
C1F C1J Fe 67.56(19)
C2A P2 C1A 104.18(16)
C2A P2 C2G 106.38(16)
C1A P2 C2G 99.40(16)
C2A P2 Pd 113.04(12)
C1A P2 Pd 123.55(11)
C2G P2 Pd 108.46(12)
C2B C2A C2F 118.7(4)
C2B C2A P2 120.0(3)
C2F C2A P2 121.3(3)
C2A C2B C2C 120.7(4)
C2B C2C C2D 119.9(5)
C2E C2D C2C 119.8(5)
C2D C2E C2F 120.6(4)
C2E C2F C2A 120.3(4)
C2L C2G C2H 119.4(3)
C2L C2G P2 118.6(3)
C2H C2G P2 122.0(3)
C2G C2H C2I 119.9(4)
C2J C2I C2H 119.9(4)
C2K C2J C2I 120.9(4)
C2J C2K C2L 119.8(4)
C2G C2L C2K 120.2(4)
C1F P3 C3A 114.70(17)
C1F P3 C3G 101.41(16)
C3A P3 C3G 104.47(16)
C1F P3 Pd 112.12(11)
C3A P3 Pd 106.67(13)
C3G P3 Pd 117.54(11)
C3B C3A C3F 118.4(4)
C3B C3A P3 125.5(3)
C3F C3A P3 116.2(3)
C3A C3B C3C 119.7(5)
C3D C3C C3B 120.7(5)
C3C C3D C3E 120.8(5)
C3D C3E C3F 119.4(5)
C3E C3F C3A 121.0(4)
C3H C3G C3L 118.6(3)
C3H C3G P3 122.3(3)
C3L C3G P3 119.0(3)
C3G C3H C3I 119.9(4)
C3J C3I C3H 120.6(4)
C3I C3J C3K 120.0(4)
C3J C3K C3L 119.9(4)
C3K C3L C3G 120.9(4)
N4B C4A N4A 118.1(3)
N4B C4A S 126.6(3)
N4A C4A S 115.3(3)
N4C C4B C4C 127.5(4)
C4D C4C O4A 109.1(4)
C4D C4C C4B 139.5(4)
O4A C4C C4B 111.2(3)
C4C C4D C4E 107.4(4)
C4F C4E C4D 105.1(4)
O4A C4F C4E 113.1(4)
O4A C4F N4D 115.5(5)
C4E C4F N4D 131.3(5)
C4A N4A C4G 123.3(4)
C4A N4B N4C 113.7(3)
C4B N4C N4B 113.4(3)
C4B N4C Pd 126.8(2)
N4B N4C Pd 119.8(2)
O4C N4D O4B 127.1(5)
O4C N4D C4F 117.7(5)
O4B N4D C4F 115.2(5)
C4F O4A C4C 105.3(3)
C4A S Pd 97.62(13)
N4C Pd P3 166.98(8)
N4C Pd S 82.13(8)
P3 Pd S 87.63(3)
N4C Pd P2 97.71(8)
P3 Pd P2 93.30(3)
S Pd P2 174.03(4)
F1 P4 F5 91.7(3)
F1 P4 F3 176.2(3)
F5 P4 F3 91.9(3)
F1 P4 F6 91.3(3)
F5 P4 F6 177.0(3)
F3 P4 F6 85.1(3)
F1 P4 F4 90.4(2)
F5 P4 F4 89.2(2)
F3 P4 F4 88.53(18)
F6 P4 F4 90.5(2)
F1 P4 F2 89.9(2)
F5 P4 F2 91.5(2)
F3 P4 F2 91.17(19)
F6 P4 F2 88.8(2)
F4 P4 F2 179.3(2)

loop_
_geom_bond_atom_site_label_1
_geom_bond_atom_site_label_2
_geom_bond_distance
Fe C1F 1.990(3)
Fe C1A 2.012(3)
Fe C1G 2.009(4)
Fe C1J 2.029(4)
Fe C1B 2.026(4)
Fe C1E 2.029(4)
Fe C1I 2.056(4)
Fe C1H 2.055(4)
Fe C1D 2.054(4)
Fe C1C 2.050(4)
C1A C1B 1.431(5)
C1A C1E 1.429(5)
C1A P2 1.817(4)
C1B C1C 1.414(5)
C1C C1D 1.404(6)
C1D C1E 1.412(5)
C1F C1G 1.437(5)
C1F C1J 1.439(5)
C1F P3 1.784(4)
C1G C1H 1.414(5)
C1H C1I 1.403(6)
C1I C1J 1.413(6)
P2 C2A 1.814(4)
P2 C2G 1.820(4)
P2 Pd 2.3688(9)
C2A C2B 1.383(5)
C2A C2F 1.393(5)
C2B C2C 1.379(6)
C2C C2D 1.380(7)
C2D C2E 1.372(7)
C2E C2F 1.372(6)
C2G C2L 1.383(5)
C2G C2H 1.394(5)
C2H C2I 1.388(5)
C2I C2J 1.369(7)
C2J C2K 1.373(6)
C2K C2L 1.387(5)
P3 C3A 1.817(4)
P3 C3G 1.833(3)
P3 Pd 2.2785(9)
C3A C3B 1.358(6)
C3A C3F 1.395(6)
C3B C3C 1.410(7)
C3C C3D 1.343(8)
C3D C3E 1.352(8)
C3E C3F 1.385(6)
C3G C3H 1.385(5)
C3G C3L 1.385(5)
C3H C3I 1.390(5)
C3I C3J 1.367(6)
C3J C3K 1.368(6)
C3K C3L 1.383(5)
C4A N4B 1.306(5)
C4A N4A 1.340(5)
C4A S 1.750(4)
C4B N4C 1.299(5)
C4B C4C 1.435(5)
C4C C4D 1.346(6)
C4C O4A 1.380(5)
C4D C4E 1.414(6)
C4E C4F 1.324(7)
C4F O4A 1.338(5)
C4F N4D 1.445(6)
C4G N4A 1.444(6)
N4B N4C 1.389(4)
N4C Pd 2.144(3)
N4D O4C 1.210(6)
N4D O4B 1.216(6)
S Pd 2.2841(9)
P4 F1 1.540(4)
P4 F5 1.538(4)
P4 F3 1.578(4)
P4 F6 1.585(4)
P4 F4 1.591(3)
P4 F2 1.589(3)

loop_
_geom_hbond_atom_site_label_D
_geom_hbond_atom_site_label_H
_geom_hbond_atom_site_label_A
_geom_hbond_distance_DH
_geom_hbond_distance_HA
_geom_hbond_distance_DA
_geom_hbond_angle_DHA
_geom_hbond_site_symmetry_A
C3H H3H S 0.93 3.02 3.715(4) 133.2 3_665
